data_7719732
loop_
_publ_author_name
'Song, Yixin'
'Yu, Hongwei'
'Wu, Hongping'
'Hu, Zhanggui'
'Wang, Jiyang'
'Wu, Yicheng'

_publ_section_title
;
 Synthesising a series of promising ultraviolet nonlinear optical
 materials with the aid of the flexibility of isolated
 [B<sub>5</sub>O<sub>10</sub>] groups.
;
_journal_issue 44
_journal_name_full 'Dalton transactions (Cambridge, England : 2003)'
_journal_page_first 16356
_journal_page_last 16362
_journal_paper_doi 10.1039/d5dt01944c
_journal_volume 54
_journal_year 2025
_chemical_formula_sum 'B15 K6 Na1.82 O29.67 Y2.18'
_chemical_formula_weight 1106.92
_space_group_crystal_system trigonal
_space_group_IT_number 155
_space_group_name_Hall 'R 3 2"'
_space_group_name_H-M_alt 'R 3 2 :H'
_audit_block_doi 10.5517/ccdc.csd.cc2p2pk1
_audit_creation_method SHELXL-2018/3
_audit_update_record
;
2025-07-23 deposited with the CCDC.	2025-10-07 downloaded from the CCDC.
;
_cell_angle_alpha 90
_cell_angle_beta 90
_cell_angle_gamma 120
_cell_formula_units_Z 3
_cell_length_a 13.0953(15)
_cell_length_b 13.0953(15)
_cell_length_c 15.2036(19)
_cell_measurement_reflns_used 854
_cell_measurement_temperature 273(2)
_cell_measurement_theta_max 23.20
_cell_measurement_theta_min 3.11
_cell_volume 2257.9(5)
_computing_structure_refinement 'SHELXL-2018/3 (Sheldrick, 2018)'
_computing_structure_solution 'SHELXT 2018/2 (Sheldrick, 2018)'
_diffrn_ambient_temperature 273(2)
_diffrn_measured_fraction_theta_full 0.992
_diffrn_measured_fraction_theta_max 0.993
_diffrn_measurement_device_type Bruker
_diffrn_radiation_type MoK\a
_diffrn_radiation_wavelength 0.71073
_diffrn_reflns_av_R_equivalents 0.1160
_diffrn_reflns_av_unetI/netI 0.0885
_diffrn_reflns_Laue_measured_fraction_full 0.992
_diffrn_reflns_Laue_measured_fraction_max 0.993
_diffrn_reflns_limit_h_max 15
_diffrn_reflns_limit_h_min -16
_diffrn_reflns_limit_k_max 16
_diffrn_reflns_limit_k_min -13
_diffrn_reflns_limit_l_max 18
_diffrn_reflns_limit_l_min -18
_diffrn_reflns_number 5042
_diffrn_reflns_point_group_measured_fraction_full 0.995
_diffrn_reflns_point_group_measured_fraction_max 0.995
_diffrn_reflns_theta_full 25.242
_diffrn_reflns_theta_max 25.778
_diffrn_reflns_theta_min 2.240
_exptl_absorpt_coefficient_mu 5.142
_exptl_crystal_colour white
_exptl_crystal_density_diffrn 2.442
_exptl_crystal_description lumpy
_exptl_crystal_F_000 1594
_refine_diff_density_max 1.223
_refine_diff_density_min -1.014
_refine_diff_density_rms 0.188
_refine_ls_abs_structure_details
;
 Refined as an inversion twin.
;
_refine_ls_abs_structure_Flack 0.27(4)
_refine_ls_extinction_method none
_refine_ls_goodness_of_fit_ref 1.055
_refine_ls_hydrogen_treatment undef
_refine_ls_matrix_type full
_refine_ls_number_parameters 88
_refine_ls_number_reflns 978
_refine_ls_number_restraints 6
_refine_ls_restrained_S_all 1.064
_refine_ls_R_factor_all 0.0887
_refine_ls_R_factor_gt 0.0580
_refine_ls_shift/su_max 0.000
_refine_ls_shift/su_mean 0.000
_refine_ls_structure_factor_coef Fsqd
_refine_ls_weighting_details 'w=1/[\s^2^(Fo^2^)+(0.0745P)^2^+30.5334P] where P=(Fo^2^+2Fc^2^)/3'
_refine_ls_weighting_scheme calc
_refine_ls_wR_factor_gt 0.1342
_refine_ls_wR_factor_ref 0.1596
_reflns_Friedel_coverage 0.762
_reflns_Friedel_fraction_full 0.997
_reflns_Friedel_fraction_max 0.998
_reflns_number_gt 766
_reflns_number_total 978
_reflns_threshold_expression 'I > 2\s(I)'
_cod_data_source_file d5dt01944c2.cif
_cod_data_source_block 2_a
_cod_depositor_comments 'Adding full bibliography for 7719727--7719734.cif.'
_cod_original_cell_volume 2257.9(6)
_cod_database_code 7719732
_shelx_shelxl_version_number 2018/3
_shelx_space_group_comment
;
The symmetry employed for this shelxl refinement is uniquely defined
by the following loop, which should always be used as a source of
symmetry information in preference to the above space-group names.
They are only intended as comments.
;

loop_
_space_group_symop_operation_xyz
'x, y, z'
'-y, x-y, z'
'-x+y, -x, z'
'y, x, -z'
'x-y, -y, -z'
'-x, -x+y, -z'
'x+2/3, y+1/3, z+1/3'
'-y+2/3, x-y+1/3, z+1/3'
'-x+y+2/3, -x+1/3, z+1/3'
'y+2/3, x+1/3, -z+1/3'
'x-y+2/3, -y+1/3, -z+1/3'
'-x+2/3, -x+y+1/3, -z+1/3'
'x+1/3, y+2/3, z+2/3'
'-y+1/3, x-y+2/3, z+2/3'
'-x+y+1/3, -x+2/3, z+2/3'
'y+1/3, x+2/3, -z+2/3'
'x-y+1/3, -y+2/3, -z+2/3'
'-x+1/3, -x+y+2/3, -z+2/3'

loop_
_atom_site_label
_atom_site_type_symbol
_atom_site_fract_x
_atom_site_fract_y
_atom_site_fract_z
_atom_site_U_iso_or_equiv
_atom_site_adp_type
_atom_site_occupancy
_atom_site_site_symmetry_order
_atom_site_calc_flag
_atom_site_refinement_flags_posn
_atom_site_refinement_flags_adp
_atom_site_refinement_flags_occupancy
_atom_site_disorder_assembly
_atom_site_disorder_group
Y1 Y 0.666667 0.333333 0.54997(12) 0.0151(6) Uani 1 3 d S T P . .
K1 K 0.4654(4) 0.4654(4) 1.000000 0.0385(15) Uani 1 2 d S T P . .
K2 K 0.5028(9) 0.5028(9) 0.500000 0.109(3) Uani 1 2 d S T P . .
Na2 Na 0.333333 0.666667 0.666667 0.014(3) Uani 0.82(2) 6 d S T P . .
Y2 Y 0.333333 0.666667 0.666667 0.014(3) Uani 0.18(2) 6 d S T P . .
Na1 Na 0.666667 0.333333 0.833333 0.025(3) Uani 1 6 d S T P . .
O1 O 0.5603(9) 0.3925(10) 0.6232(6) 0.029(3) Uani 1 1 d . . . . .
O2 O 0.4872(16) 0.4955(18) 0.7041(6) 0.047(3) Uani 1 1 d . . . . .
O3 O 0.6551(10) 0.4899(10) 0.7553(6) 0.029(3) Uani 1 1 d . . . . .
O4 O 0.4107(16) 0.5974(16) 0.7818(6) 0.041(3) Uani 0.945 1 d . U P . .
O5 O 0.5619(11) 0.5743(11) 0.8441(7) 0.038(3) Uani 1 1 d . . . . .
B1 B 0.5708(15) 0.4584(15) 0.6932(9) 0.015(4) Uani 1 1 d . . . . .
B2 B 0.666667 0.5653(19) 0.833333 0.027(6) Uani 1 2 d S T P . .
B3 B 0.482(2) 0.555(2) 0.7762(11) 0.037(6) Uani 1 1 d . . . . .

loop_
_atom_site_aniso_label
_atom_site_aniso_U_11
_atom_site_aniso_U_22
_atom_site_aniso_U_33
_atom_site_aniso_U_23
_atom_site_aniso_U_13
_atom_site_aniso_U_12
Y1 0.0152(7) 0.0152(7) 0.0151(9) 0.000 0.000 0.0076(3)
K1 0.047(3) 0.047(3) 0.032(3) 0.0012(11) -0.0012(11) 0.031(3)
K2 0.067(3) 0.067(3) 0.143(7) 0.058(3) -0.058(3) -0.003(4)
Na2 0.017(3) 0.017(3) 0.009(4) 0.000 0.000 0.0085(16)
Y2 0.017(3) 0.017(3) 0.009(4) 0.000 0.000 0.0085(16)
Na1 0.023(4) 0.023(4) 0.029(6) 0.000 0.000 0.011(2)
O1 0.031(7) 0.044(8) 0.023(5) 0.000(5) 0.006(4) 0.027(7)
O2 0.051(9) 0.083(11) 0.036(6) -0.036(8) -0.023(7) 0.055(8)
O3 0.039(7) 0.036(7) 0.022(5) -0.012(5) -0.011(5) 0.027(5)
O4 0.043(4) 0.045(4) 0.040(3) -0.003(3) 0.003(3) 0.027(3)
O5 0.050(8) 0.060(9) 0.028(6) -0.010(5) -0.009(5) 0.045(7)
B1 0.011(9) 0.014(10) 0.022(7) -0.007(6) -0.001(7) 0.010(8)
B2 0.046(17) 0.022(9) 0.021(11) -0.007(6) -0.013(11) 0.023(8)
B3 0.060(18) 0.058(17) 0.025(8) -0.017(10) -0.010(10) 0.053(15)

loop_
_atom_type_symbol
_atom_type_description
_atom_type_scat_dispersion_real
_atom_type_scat_dispersion_imag
_atom_type_scat_source
B B 0.0013 0.0007 'International Tables Vol C Tables 4.2.6.8 and 6.1.1.4'
K K 0.2009 0.2494 'International Tables Vol C Tables 4.2.6.8 and 6.1.1.4'
Na Na 0.0362 0.0249 'International Tables Vol C Tables 4.2.6.8 and 6.1.1.4'
O O 0.0106 0.0060 'International Tables Vol C Tables 4.2.6.8 and 6.1.1.4'
Y Y -2.7962 3.5667 'International Tables Vol C Tables 4.2.6.8 and 6.1.1.4'

loop_
_geom_angle_atom_site_label_1
_geom_angle_atom_site_label_2
_geom_angle_atom_site_label_3
_geom_angle
_geom_angle_site_symmetry_1
_geom_angle_site_symmetry_3
_geom_angle_publ_flag
O1 Y1 O1 96.7(3) 3_665 2_655 ?
O1 Y1 O1 96.7(3) 3_665 . ?
O1 Y1 O1 96.7(3) 2_655 . ?
O1 Y1 O4 166.1(4) 3_665 15_554 ?
O1 Y1 O4 95.9(6) 2_655 15_554 ?
O1 Y1 O4 87.6(5) . 15_554 ?
O1 Y1 O4 87.6(5) 3_665 14_654 ?
O1 Y1 O4 166.1(4) 2_655 14_654 ?
O1 Y1 O4 95.9(6) . 14_654 ?
O4 Y1 O4 78.8(4) 15_554 14_654 ?
O1 Y1 O4 95.9(6) 3_665 13_544 ?
O1 Y1 O4 87.6(5) 2_655 13_544 ?
O1 Y1 O4 166.1(4) . 13_544 ?
O4 Y1 O4 78.8(4) 15_554 13_544 ?
O4 Y1 O4 78.8(4) 14_654 13_544 ?
O1 Y1 Na2 120.4(3) 3_665 13_544 ?
O1 Y1 Na2 120.4(2) 2_655 13_544 ?
O1 Y1 Na2 120.4(2) . 13_544 ?
O4 Y1 Na2 47.1(3) 15_554 13_544 ?
O4 Y1 Na2 47.1(3) 14_654 13_544 ?
O4 Y1 Na2 47.1(3) 13_544 13_544 ?
O1 Y1 K2 130.0(3) 3_665 2_655 ?
O1 Y1 K2 42.8(3) 2_655 2_655 ?
O1 Y1 K2 113.0(3) . 2_655 ?
O4 Y1 K2 58.8(5) 15_554 2_655 ?
O4 Y1 K2 125.7(3) 14_654 2_655 ?
O4 Y1 K2 62.1(5) 13_544 2_655 ?
Na2 Y1 K2 78.64(3) 13_544 2_655 ?
O1 Y1 K2 42.8(3) 3_665 3_665 ?
O1 Y1 K2 113.0(3) 2_655 3_665 ?
O1 Y1 K2 130.0(3) . 3_665 ?
O4 Y1 K2 125.7(3) 15_554 3_665 ?
O4 Y1 K2 62.1(5) 14_654 3_665 ?
O4 Y1 K2 58.8(5) 13_544 3_665 ?
Na2 Y1 K2 78.64(3) 13_544 3_665 ?
K2 Y1 K2 116.217(17) 2_655 3_665 ?
O1 Y1 K2 113.0(3) 3_665 . ?
O1 Y1 K2 130.0(3) 2_655 . ?
O1 Y1 K2 42.8(3) . . ?
O4 Y1 K2 62.1(5) 15_554 . ?
O4 Y1 K2 58.8(5) 14_654 . ?
O4 Y1 K2 125.7(3) 13_544 . ?
Na2 Y1 K2 78.64(3) 13_544 . ?
K2 Y1 K2 116.216(17) 2_655 . ?
K2 Y1 K2 116.218(17) 3_665 . ?
O1 Y1 K1 122.5(3) 3_665 15_554 ?
O1 Y1 K1 66.4(3) 2_655 15_554 ?
O1 Y1 K1 38.9(3) . 15_554 ?
O4 Y1 K1 68.3(3) 15_554 15_554 ?
O4 Y1 K1 122.0(5) 14_654 15_554 ?
O4 Y1 K1 134.6(5) 13_544 15_554 ?
Na2 Y1 K1 114.99(2) 13_544 15_554 ?
K2 Y1 K1 74.08(16) 2_655 15_554 ?
K2 Y1 K1 165.14(8) 3_665 15_554 ?
K2 Y1 K1 63.73(16) . 15_554 ?
O1 Y1 K1 38.9(3) 3_665 14_654 ?
O1 Y1 K1 122.5(3) 2_655 14_654 ?
O1 Y1 K1 66.4(3) . 14_654 ?
O4 Y1 K1 134.6(5) 15_554 14_654 ?
O4 Y1 K1 68.3(3) 14_654 14_654 ?
O4 Y1 K1 122.0(5) 13_544 14_654 ?
Na2 Y1 K1 114.99(2) 13_544 14_654 ?
K2 Y1 K1 165.14(8) 2_655 14_654 ?
K2 Y1 K1 63.73(15) 3_665 14_654 ?
K2 Y1 K1 74.08(16) . 14_654 ?
K1 Y1 K1 103.44(3) 15_554 14_654 ?
O5 K1 O5 121.0(6) . 4_557 ?
O5 K1 O1 85.9(3) . 8 ?
O5 K1 O1 115.1(3) 4_557 8 ?
O5 K1 O1 115.1(3) . 17_556 ?
O5 K1 O1 85.9(3) 4_557 17_556 ?
O1 K1 O1 138.1(5) 8 17_556 ?
O5 K1 O3 95.2(3) . 9_565 ?
O5 K1 O3 50.1(3) 4_557 9_565 ?
O1 K1 O3 71.6(3) 8 9_565 ?
O1 K1 O3 135.7(3) 17_556 9_565 ?
O5 K1 O3 50.1(3) . 18_656 ?
O5 K1 O3 95.2(3) 4_557 18_656 ?
O1 K1 O3 135.7(3) 8 18_656 ?
O1 K1 O3 71.6(3) 17_556 18_656 ?
O3 K1 O3 112.0(5) 9_565 18_656 ?
O5 K1 B1 102.0(3) . 17_556 ?
O5 K1 B1 109.7(3) 4_557 17_556 ?
O1 K1 B1 121.2(4) 8 17_556 ?
O1 K1 B1 23.9(3) 17_556 17_556 ?
O3 K1 B1 159.0(3) 9_565 17_556 ?
O3 K1 B1 71.7(3) 18_656 17_556 ?
O5 K1 B1 109.7(3) . 8 ?
O5 K1 B1 102.0(3) 4_557 8 ?
O1 K1 B1 23.9(3) 8 8 ?
O1 K1 B1 121.2(4) 17_556 8 ?
O3 K1 B1 71.7(3) 9_565 8 ?
O3 K1 B1 159.0(3) 18_656 8 ?
B1 K1 B1 112.7(5) 17_556 8 ?
O5 K1 O2 107.2(3) . 17_556 ?
O5 K1 O2 122.2(3) 4_557 17_556 ?
O1 K1 O2 97.3(3) 8 17_556 ?
O1 K1 O2 43.3(3) 17_556 17_556 ?
O3 K1 O2 154.4(3) 9_565 17_556 ?
O3 K1 O2 92.2(3) 18_656 17_556 ?
B1 K1 O2 24.4(3) 17_556 17_556 ?
B1 K1 O2 88.8(3) 8 17_556 ?
O5 K1 O2 122.2(3) . 8 ?
O5 K1 O2 107.2(3) 4_557 8 ?
O1 K1 O2 43.3(3) 8 8 ?
O1 K1 O2 97.3(3) 17_556 8 ?
O3 K1 O2 92.2(3) 9_565 8 ?
O3 K1 O2 154.4(3) 18_656 8 ?
B1 K1 O2 88.8(3) 17_556 8 ?
B1 K1 O2 24.4(3) 8 8 ?
O2 K1 O2 65.6(4) 17_556 8 ?
O5 K1 B2 24.1(4) . . ?
O5 K1 B2 110.1(3) 4_557 . ?
O1 K1 B2 109.8(3) 8 . ?
O1 K1 B2 94.3(5) 17_556 . ?
O3 K1 B2 104.6(5) 9_565 . ?
O3 K1 B2 26.0(4) 18_656 . ?
B1 K1 B2 87.2(5) 17_556 . ?
B1 K1 B2 133.6(3) 8 . ?
O2 K1 B2 100.8(4) 17_556 . ?
O2 K1 B2 141.7(2) 8 . ?
O5 K1 B2 110.1(3) . 9_565 ?
O5 K1 B2 24.1(4) 4_557 9_565 ?
O1 K1 B2 94.3(4) 8 9_565 ?
O1 K1 B2 109.8(3) 17_556 9_565 ?
O3 K1 B2 26.0(4) 9_565 9_565 ?
O3 K1 B2 104.6(5) 18_656 9_565 ?
B1 K1 B2 133.6(3) 17_556 9_565 ?
B1 K1 B2 87.2(5) 8 9_565 ?
O2 K1 B2 141.7(2) 17_556 9_565 ?
O2 K1 B2 100.8(4) 8 9_565 ?
B2 K1 B2 109.4(6) . 9_565 ?
O1 K2 O1 165.3(7) 4_556 . ?
O1 K2 O5 116.3(5) 4_556 14_654 ?
O1 K2 O5 77.9(4) . 14_654 ?
O1 K2 O5 77.9(4) 4_556 11_566 ?
O1 K2 O5 116.3(5) . 11_566 ?
O5 K2 O5 48.4(5) 14_654 11_566 ?
O1 K2 O2 131.8(3) 4_556 . ?
O1 K2 O2 47.2(3) . . ?
O5 K2 O2 90.0(5) 14_654 . ?
O5 K2 O2 95.0(5) 11_566 . ?
O1 K2 O2 47.2(3) 4_556 4_556 ?
O1 K2 O2 131.8(3) . 4_556 ?
O5 K2 O2 95.0(5) 14_654 4_556 ?
O5 K2 O2 90.0(5) 11_566 4_556 ?
O2 K2 O2 174.5(9) . 4_556 ?
O1 K2 B1 157.6(3) 4_556 . ?
O1 K2 B1 24.2(3) . . ?
O5 K2 B1 75.1(4) 14_654 . ?
O5 K2 B1 99.7(4) 11_566 . ?
O2 K2 B1 25.8(3) . . ?
O2 K2 B1 154.8(3) 4_556 . ?
O1 K2 B1 24.2(3) 4_556 4_556 ?
O1 K2 B1 157.6(3) . 4_556 ?
O5 K2 B1 99.7(4) 14_654 4_556 ?
O5 K2 B1 75.1(4) 11_566 4_556 ?
O2 K2 B1 154.8(3) . 4_556 ?
O2 K2 B1 25.8(3) 4_556 4_556 ?
B1 K2 B1 174.5(8) . 4_556 ?
O1 K2 B3 80.1(4) 4_556 11_566 ?
O1 K2 B3 111.0(5) . 11_566 ?
O5 K2 B3 65.1(4) 14_654 11_566 ?
O5 K2 B3 25.0(4) 11_566 11_566 ?
O2 K2 B3 75.7(5) . 11_566 ?
O2 K2 B3 108.5(5) 4_556 11_566 ?
B1 K2 B3 88.6(5) . 11_566 ?
B1 K2 B3 87.4(5) 4_556 11_566 ?
O1 K2 B3 111.0(5) 4_556 14_654 ?
O1 K2 B3 80.1(4) . 14_654 ?
O5 K2 B3 25.0(4) 14_654 14_654 ?
O5 K2 B3 65.1(4) 11_566 14_654 ?
O2 K2 B3 108.5(5) . 14_654 ?
O2 K2 B3 75.7(5) 4_556 14_654 ?
B1 K2 B3 87.4(5) . 14_654 ?
B1 K2 B3 88.6(5) 4_556 14_654 ?
B3 K2 B3 86.7(7) 11_566 14_654 ?
O1 K2 O4 66.3(3) 4_556 11_566 ?
O1 K2 O4 120.6(3) . 11_566 ?
O5 K2 O4 87.9(4) 14_654 11_566 ?
O5 K2 O4 43.7(3) 11_566 11_566 ?
O2 K2 O4 75.9(3) . 11_566 ?
O2 K2 O4 106.5(3) 4_556 11_566 ?
B1 K2 O4 96.4(3) . 11_566 ?
B1 K2 O4 81.3(3) 4_556 11_566 ?
B3 K2 O4 22.8(3) 11_566 11_566 ?
B3 K2 O4 108.4(5) 14_654 11_566 ?
O1 K2 O4 120.6(3) 4_556 14_654 ?
O1 K2 O4 66.3(3) . 14_654 ?
O5 K2 O4 43.7(3) 14_654 14_654 ?
O5 K2 O4 87.9(4) 11_566 14_654 ?
O2 K2 O4 106.5(3) . 14_654 ?
O2 K2 O4 75.9(3) 4_556 14_654 ?
B1 K2 O4 81.3(3) . 14_654 ?
B1 K2 O4 96.4(3) 4_556 14_654 ?
B3 K2 O4 108.4(5) 11_566 14_654 ?
B3 K2 O4 22.8(3) 14_654 14_654 ?
O4 K2 O4 130.8(5) 11_566 14_654 ?
O4 Na2 O4 73.3(4) 12_556 11_566 ?
O4 Na2 O4 108.3(7) 12_556 . ?
O4 Na2 O4 105.2(7) 11_566 . ?
O4 Na2 O4 177.5(10) 12_556 2_665 ?
O4 Na2 O4 108.3(7) 11_566 2_665 ?
O4 Na2 O4 73.3(4) . 2_665 ?
O4 Na2 O4 105.2(7) 12_556 3_565 ?
O4 Na2 O4 177.5(10) 11_566 3_565 ?
O4 Na2 O4 73.3(4) . 3_565 ?
O4 Na2 O4 73.3(4) 2_665 3_565 ?
O4 Na2 O4 73.3(4) 12_556 10_456 ?
O4 Na2 O4 73.3(4) 11_566 10_456 ?
O4 Na2 O4 177.5(10) . 10_456 ?
O4 Na2 O4 105.2(7) 2_665 10_456 ?
O4 Na2 O4 108.3(7) 3_565 10_456 ?
O4 Na2 Y1 43.5(2) 12_556 4_556 ?
O4 Na2 Y1 43.5(2) 11_566 4_556 ?
O4 Na2 Y1 136.4(2) . 4_556 ?
O4 Na2 Y1 136.5(2) 2_665 4_556 ?
O4 Na2 Y1 136.5(2) 3_565 4_556 ?
O4 Na2 Y1 43.6(2) 10_456 4_556 ?
O4 Na2 Y1 136.5(2) 12_556 7_455 ?
O4 Na2 Y1 136.5(2) 11_566 7_455 ?
O4 Na2 Y1 43.6(2) . 7_455 ?
O4 Na2 Y1 43.5(2) 2_665 7_455 ?
O4 Na2 Y1 43.5(2) 3_565 7_455 ?
O4 Na2 Y1 136.4(2) 10_456 7_455 ?
Y1 Na2 Y1 180.0 4_556 7_455 ?
O4 Na2 K2 134.5(5) 12_556 9_565 ?
O4 Na2 K2 80.3(2) 11_566 9_565 ?
O4 Na2 K2 44.8(5) . 9_565 ?
O4 Na2 K2 48.0(5) 2_665 9_565 ?
O4 Na2 K2 99.7(2) 3_565 9_565 ?
O4 Na2 K2 132.7(5) 10_456 9_565 ?
Y1 Na2 K2 123.833(6) 4_556 9_565 ?
Y1 Na2 K2 56.168(4) 7_455 9_565 ?
O4 Na2 K2 44.8(5) 12_556 3_565 ?
O4 Na2 K2 99.7(2) 11_566 3_565 ?
O4 Na2 K2 134.5(5) . 3_565 ?
O4 Na2 K2 132.7(5) 2_665 3_565 ?
O4 Na2 K2 80.3(2) 3_565 3_565 ?
O4 Na2 K2 48.0(5) 10_456 3_565 ?
Y1 Na2 K2 56.168(5) 4_556 3_565 ?
Y1 Na2 K2 123.832(6) 7_455 3_565 ?
K2 Na2 K2 179.1(3) 9_565 3_565 ?
O4 Na2 K2 80.3(2) 12_556 8 ?
O4 Na2 K2 132.7(5) 11_566 8 ?
O4 Na2 K2 48.0(5) . 8 ?
O4 Na2 K2 99.7(2) 2_665 8 ?
O4 Na2 K2 44.8(5) 3_565 8 ?
O4 Na2 K2 134.5(5) 10_456 8 ?
Y1 Na2 K2 123.833(5) 4_556 8 ?
Y1 Na2 K2 56.168(4) 7_455 8 ?
K2 Na2 K2 92.006(6) 9_565 8 ?
K2 Na2 K2 87.3(2) 3_565 8 ?
O4 Na2 K2 99.7(2) 12_556 2_665 ?
O4 Na2 K2 48.0(5) 11_566 2_665 ?
O4 Na2 K2 132.7(5) . 2_665 ?
O4 Na2 K2 80.3(2) 2_665 2_665 ?
O4 Na2 K2 134.5(5) 3_565 2_665 ?
O4 Na2 K2 44.8(5) 10_456 2_665 ?
Y1 Na2 K2 56.168(4) 4_556 2_665 ?
Y1 Na2 K2 123.832(5) 7_455 2_665 ?
K2 Na2 K2 88.7(2) 9_565 2_665 ?
K2 Na2 K2 92.006(6) 3_565 2_665 ?
K2 Na2 K2 179.1(3) 8 2_665 ?
O3 Na1 O3 98.3(3) 18_656 17_556 ?
O3 Na1 O3 122.3(6) 18_656 3_665 ?
O3 Na1 O3 134.2(5) 17_556 3_665 ?
O3 Na1 O3 134.2(5) 18_656 2_655 ?
O3 Na1 O3 58.6(4) 17_556 2_655 ?
O3 Na1 O3 98.3(3) 3_665 2_655 ?
O3 Na1 O3 58.6(4) 18_656 . ?
O3 Na1 O3 122.3(5) 17_556 . ?
O3 Na1 O3 98.3(3) 3_665 . ?
O3 Na1 O3 98.3(3) 2_655 . ?
O3 Na1 O3 98.3(3) 18_656 16_546 ?
O3 Na1 O3 98.3(3) 17_556 16_546 ?
O3 Na1 O3 58.6(4) 3_665 16_546 ?
O3 Na1 O3 122.3(5) 2_655 16_546 ?
O3 Na1 O3 134.2(5) . 16_546 ?
O3 Na1 B2 112.9(3) 18_656 3_665 ?
O3 Na1 B2 118.9(3) 17_556 3_665 ?
O3 Na1 B2 29.3(2) 3_665 3_665 ?
O3 Na1 B2 112.9(3) 2_655 3_665 ?
O3 Na1 B2 118.9(3) . 3_665 ?
O3 Na1 B2 29.3(2) 16_546 3_665 ?
O3 Na1 B2 29.3(2) 18_656 . ?
O3 Na1 B2 112.9(3) 17_556 . ?
O3 Na1 B2 112.9(3) 3_665 . ?
O3 Na1 B2 118.9(3) 2_655 . ?
O3 Na1 B2 29.3(2) . . ?
O3 Na1 B2 118.9(3) 16_546 . ?
B2 Na1 B2 119.999(9) 3_665 . ?
O3 Na1 B2 118.9(3) 18_656 2_655 ?
O3 Na1 B2 29.3(2) 17_556 2_655 ?
O3 Na1 B2 118.9(3) 3_665 2_655 ?
O3 Na1 B2 29.3(2) 2_655 2_655 ?
O3 Na1 B2 112.9(3) . 2_655 ?
O3 Na1 B2 112.9(3) 16_546 2_655 ?
B2 Na1 B2 120.002(2) 3_665 2_655 ?
B2 Na1 B2 119.999(4) . 2_655 ?
O3 Na1 K1 103.2(3) 18_656 15_554 ?
O3 Na1 K1 70.2(2) 17_556 15_554 ?
O3 Na1 K1 114.5(2) 3_665 15_554 ?
O3 Na1 K1 34.5(3) 2_655 15_554 ?
O3 Na1 K1 66.4(3) . 15_554 ?
O3 Na1 K1 156.8(3) 16_546 15_554 ?
B2 Na1 K1 139.94(5) 3_665 15_554 ?
B2 Na1 K1 84.32(7) . 15_554 ?
B2 Na1 K1 48.21(5) 2_655 15_554 ?
O3 Na1 K1 66.4(3) 18_656 3_665 ?
O3 Na1 K1 114.5(2) 17_556 3_665 ?
O3 Na1 K1 70.2(2) 3_665 3_665 ?
O3 Na1 K1 156.8(3) 2_655 3_665 ?
O3 Na1 K1 103.2(3) . 3_665 ?
O3 Na1 K1 34.5(3) 16_546 3_665 ?
B2 Na1 K1 48.21(5) 3_665 3_665 ?
B2 Na1 K1 84.32(7) . 3_665 ?
B2 Na1 K1 139.93(5) 2_655 3_665 ?
K1 Na1 K1 168.64(14) 15_554 3_665 ?
O3 Na1 K1 114.5(2) 18_656 2_655 ?
O3 Na1 K1 34.5(3) 17_556 2_655 ?
O3 Na1 K1 103.2(3) 3_665 2_655 ?
O3 Na1 K1 70.2(2) 2_655 2_655 ?
O3 Na1 K1 156.8(3) . 2_655 ?
O3 Na1 K1 66.4(3) 16_546 2_655 ?
B2 Na1 K1 84.32(7) 3_665 2_655 ?
B2 Na1 K1 139.94(5) . 2_655 ?
B2 Na1 K1 48.21(5) 2_655 2_655 ?
K1 Na1 K1 96.43(11) 15_554 2_655 ?
K1 Na1 K1 92.266(9) 3_665 2_655 ?
B1 O1 Y1 138.8(10) . . ?
B1 O1 K2 100.0(8) . . ?
Y1 O1 K2 103.4(3) . . ?
B1 O1 K1 96.2(9) . 15_554 ?
Y1 O1 K1 111.9(4) . 15_554 ?
K2 O1 K1 100.6(4) . 15_554 ?
B3 O2 B1 123.8(13) . . ?
B3 O2 K2 143.7(13) . . ?
B1 O2 K2 81.0(7) . . ?
B3 O2 K1 127.7(16) . 15_554 ?
B1 O2 K1 73.2(10) . 15_554 ?
K2 O2 K1 81.9(3) . 15_554 ?
B1 O3 B2 123.5(11) . . ?
B1 O3 Na1 117.9(9) . . ?
B2 O3 Na1 98.0(9) . . ?
B1 O3 K1 103.3(9) . 14_654 ?
B2 O3 K1 95.8(6) . 14_654 ?
Na1 O3 K1 117.1(4) . 14_654 ?
B3 O4 Y1 140.4(10) . 7_455 ?
B3 O4 Na2 129.5(10) . . ?
Y1 O4 Na2 89.3(4) 7_455 . ?
B3 O4 K2 78.4(15) . 9_565 ?
Y1 O4 K2 85.3(5) 7_455 9_565 ?
Na2 O4 K2 104.3(6) . 9_565 ?
B3 O5 B2 123.7(10) . . ?
B3 O5 K1 116.0(12) . . ?
B2 O5 K1 105.4(7) . . ?
B3 O5 K2 92.7(11) . 9_565 ?
B2 O5 K2 99.6(11) . 9_565 ?
K1 O5 K2 118.5(4) . 9_565 ?
O1 B1 O3 124.0(12) . . ?
O1 B1 O2 118.0(13) . . ?
O3 B1 O2 118.0(12) . . ?
O1 B1 K2 55.8(7) . . ?
O3 B1 K2 147.5(12) . . ?
O2 B1 K2 73.2(7) . . ?
O1 B1 K1 59.9(8) . 15_554 ?
O3 B1 K1 127.7(10) . 15_554 ?
O2 B1 K1 82.4(11) . 15_554 ?
K2 B1 K1 82.3(4) . 15_554 ?
O1 B1 K1 97.3(9) . 14_654 ?
O3 B1 K1 54.5(8) . 14_654 ?
O2 B1 K1 119.9(13) . 14_654 ?
K2 B1 K1 93.1(5) . 14_654 ?
K1 B1 K1 155.0(4) 15_554 14_654 ?
O5 B2 O5 112.3(19) 18_656 . ?
O5 B2 O3 108.7(6) 18_656 . ?
O5 B2 O3 110.8(6) . . ?
O5 B2 O3 110.8(6) 18_656 18_656 ?
O5 B2 O3 108.7(6) . 18_656 ?
O3 B2 O3 105.3(17) . 18_656 ?
O5 B2 Na1 123.8(10) 18_656 . ?
O5 B2 Na1 123.8(10) . . ?
O3 B2 Na1 52.7(9) . . ?
O3 B2 Na1 52.7(9) 18_656 . ?
O5 B2 K1 129.3(9) 18_656 . ?
O5 B2 K1 50.5(5) . . ?
O3 B2 K1 122.0(8) . . ?
O3 B2 K1 58.2(5) 18_656 . ?
Na1 B2 K1 90.2(4) . . ?
O5 B2 K1 50.5(5) 18_656 14_654 ?
O5 B2 K1 129.3(9) . 14_654 ?
O3 B2 K1 58.2(5) . 14_654 ?
O3 B2 K1 122.0(8) 18_656 14_654 ?
Na1 B2 K1 90.2(4) . 14_654 ?
K1 B2 K1 179.7(9) . 14_654 ?
O5 B2 K2 56.2(10) 18_656 9_565 ?
O5 B2 K2 56.2(10) . 9_565 ?
O3 B2 K2 127.3(9) . 9_565 ?
O3 B2 K2 127.3(9) 18_656 9_565 ?
Na1 B2 K2 180.0 . 9_565 ?
K1 B2 K2 89.8(4) . 9_565 ?
K1 B2 K2 89.8(4) 14_654 9_565 ?
O4 B3 O2 122.9(16) . . ?
O4 B3 O5 120.1(14) . . ?
O2 B3 O5 116.9(14) . . ?
O4 B3 K2 78.8(14) . 9_565 ?
O2 B3 K2 128.0(17) . 9_565 ?
O5 B3 K2 62.3(11) . 9_565 ?
O4 B3 K1 98.0(10) . . ?
O2 B3 K1 126.3(13) . . ?
O5 B3 K1 43.4(9) . . ?
K2 B3 K1 90.0(5) 9_565 . ?

loop_
_geom_bond_atom_site_label_1
_geom_bond_atom_site_label_2
_geom_bond_distance
_geom_bond_site_symmetry_2
_geom_bond_publ_flag
Y1 O1 2.204(10) 3_665 ?
Y1 O1 2.204(9) 2_655 ?
Y1 O1 2.204(9) . ?
Y1 O4 2.269(10) 15_554 ?
Y1 O4 2.269(10) 14_654 ?
Y1 O4 2.269(10) 13_544 ?
Y1 Na2 3.2937(19) 13_544 ?
Y1 K2 3.8560(6) 2_655 ?
Y1 K2 3.8560(6) 3_665 ?
Y1 K2 3.8560(6) . ?
Y1 K1 4.2003(11) 15_554 ?
Y1 K1 4.2003(11) 14_654 ?
K1 O5 2.729(12) . ?
K1 O5 2.729(12) 4_557 ?
K1 O1 2.846(11) 8 ?
K1 O1 2.846(11) 17_556 ?
K1 O3 2.914(12) 9_565 ?
K1 O3 2.914(12) 18_656 ?
K1 B1 3.272(18) 17_556 ?
K1 B1 3.272(18) 8 ?
K1 O2 3.39(2) 17_556 ?
K1 O2 3.39(2) 8 ?
K1 B2 3.410(3) . ?
K1 B2 3.410(3) 9_565 ?
K2 O1 2.693(10) 4_556 ?
K2 O1 2.693(10) . ?
K2 O5 2.927(16) 14_654 ?
K2 O5 2.927(16) 11_566 ?
K2 O2 3.108(10) . ?
K2 O2 3.108(10) 4_556 ?
K2 B1 3.205(14) . ?
K2 B1 3.205(14) 4_556 ?
K2 B3 3.30(3) 11_566 ?
K2 B3 3.30(3) 14_654 ?
K2 O4 3.31(2) 11_566 ?
K2 O4 3.31(2) 14_654 ?
Na2 O4 2.414(10) 12_556 ?
Na2 O4 2.414(10) 11_566 ?
Na2 O4 2.414(10) . ?
Na2 O4 2.414(10) 2_665 ?
Na2 O4 2.414(10) 3_565 ?
Na2 O4 2.414(10) 10_456 ?
Na1 O3 2.439(10) 18_656 ?
Na1 O3 2.439(11) 17_556 ?
Na1 O3 2.439(10) 3_665 ?
Na1 O3 2.439(11) 2_655 ?
Na1 O3 2.439(10) . ?
Na1 O3 2.439(10) 16_546 ?
Na1 B2 3.04(3) 3_665 ?
Na1 B2 3.04(3) . ?
Na1 B2 3.04(3) 2_655 ?
O1 B1 1.333(17) . ?
O2 B3 1.365(19) . ?
O2 B1 1.412(16) . ?
O3 B1 1.350(18) . ?
O3 B2 1.502(18) . ?
O4 B3 1.309(19) . ?
O5 B3 1.40(2) . ?
O5 B2 1.445(18) . ?
